data_7223682
loop_
_publ_author_name
'Paashaus, S.'
'Kniep, R.'

_publ_section_title
;
 Gemischtvalente Telluridhalogenide des Aluminiums, Galliums und Indiums:
 Verbindungen E3 Te3 Hal auf Gehaltsschnitten E Te - E Te Hal
;
_journal_name_full
;
Zeitschrift fuer Naturforschung, Teil B. Anorganische Chemie, Organische 
Chemie (42,1987-)
;
_journal_page_first 667
_journal_page_last 678
_journal_volume 45
_journal_year 1990
_chemical_formula_sum 'I In3 Te3'
_chemical_name_systematic 'In3 Te3 I'
_space_group_IT_number 62
_symmetry_space_group_name_Hall '-P 2ac 2n'
_symmetry_space_group_name_H-M 'P n m a'
_cell_angle_alpha 90
_cell_angle_beta 90
_cell_angle_gamma 90
_cell_formula_units_Z 4
_cell_length_a 11.641
_cell_length_b 4.302
_cell_length_c 19.974
_cell_volume 1000.290
_citation_journal_id_ASTM ZNBSEN
_cod_data_source_file Paashaus_ZNBSEN_1990_1318.cif
_cod_data_source_block I1In3Te3
_cod_original_cell_volume 1000.29
_cod_original_formula_sum 'I1 In3 Te3'
_cod_database_code 7223682

loop_
_symmetry_equiv_pos_as_xyz
x,y,z
-x+1/2,-y,z+1/2
x+1/2,-y+1/2,-z+1/2
-x,y+1/2,-z
-x,-y,-z
x-1/2,y,-z-1/2
-x-1/2,y-1/2,z-1/2
x,-y-1/2,z

loop_
_atom_site_label
_atom_site_type_symbol
_atom_site_fract_x
_atom_site_fract_y
_atom_site_fract_z
_atom_site_occupancy
_atom_site_U_iso_or_equiv
Te3 Te-2 0.159 0.25 0.49328 1 0.0
In3 In+2 0.4447 0.75 0.60573 1 0.0
In2 In+2 0.3203 0.75 0.48701 1 0.0
In1 In+3 0.1513 0.25 0.63319 1 0.0
Te2 Te-2 0.5894 0.25 0.64365 1 0.0
I1 I-1 -0.0711 0.25 0.67295 1 0.0
Te1 Te-2 0.2591 0.75 0.69867 1 0.0
